data_4079582
loop_
_publ_author_name
'Peryshkov, Dmitry V.'
'Schrock, Richard R.'

_publ_section_title
;
 Synthesis of Tungsten Oxo Alkylidene Complexes
;
_journal_issue 20
_journal_name_full Organometallics
_journal_page_first 7278
_journal_paper_doi 10.1021/om3008579
_journal_volume 31
_journal_year 2012
_chemical_formula_sum 'C45 H47 N O2 W'
_chemical_formula_weight 817.69
_chemical_name_systematic
;
 ?
;
_space_group_IT_number 2
_symmetry_cell_setting triclinic
_symmetry_space_group_name_Hall '-P 1'
_symmetry_space_group_name_H-M 'P -1'
_atom_sites_solution_hydrogens geom
_atom_sites_solution_primary direct
_atom_sites_solution_secondary difmap
_audit_creation_method SHELXL-97
_cell_angle_alpha 83.319(2)
_cell_angle_beta 79.010(2)
_cell_angle_gamma 73.730(2)
_cell_formula_units_Z 2
_cell_length_a 9.6557(8)
_cell_length_b 10.7803(9)
_cell_length_c 19.4906(17)
_cell_measurement_reflns_used 9661
_cell_measurement_temperature 100(2)
_cell_measurement_theta_max 31.53
_cell_measurement_theta_min 2.56
_cell_volume 1907.6(3)
_computing_cell_refinement 'SAINT 7.46A (Bruker-AXS, 2010)'
_computing_data_collection 'APEX2 v2010.7.0 (Bruker-AXS, 2010)'
_computing_data_reduction 'SAINT 7.46A (Bruker-AXS, 2010)'
_computing_molecular_graphics 'Bruker SHELXTL'
_computing_publication_material 'Bruker SHELXTL'
_computing_structure_refinement 'SHELXL-97 (Sheldrick, 2008)'
_computing_structure_solution 'SHELXS-97 (Sheldrick, 2008)'
_diffrn_ambient_temperature 100(2)
_diffrn_measured_fraction_theta_full 0.999
_diffrn_measured_fraction_theta_max 0.999
_diffrn_measurement_device_type 'Bruker Smart APEX2 CCD'
_diffrn_measurement_method '\f and \w scans'
_diffrn_radiation_monochromator graphite
_diffrn_radiation_source 'fine-focus sealed tube'
_diffrn_radiation_type MoK\a
_diffrn_radiation_wavelength 0.71073
_diffrn_reflns_av_R_equivalents 0.0414
_diffrn_reflns_av_sigmaI/netI 0.0273
_diffrn_reflns_limit_h_max 13
_diffrn_reflns_limit_h_min -13
_diffrn_reflns_limit_k_max 15
_diffrn_reflns_limit_k_min -15
_diffrn_reflns_limit_l_max 27
_diffrn_reflns_limit_l_min -28
_diffrn_reflns_number 82590
_diffrn_reflns_theta_full 31.00
_diffrn_reflns_theta_max 31.00
_diffrn_reflns_theta_min 1.07
_exptl_absorpt_coefficient_mu 3.065
_exptl_absorpt_correction_T_max 0.8668
_exptl_absorpt_correction_T_min 0.7492
_exptl_absorpt_correction_type multi-scan
_exptl_absorpt_process_details 'SADABS (Sheldrick, 2009)'
_exptl_crystal_colour yellow
_exptl_crystal_density_diffrn 1.424
_exptl_crystal_density_meas ?
_exptl_crystal_density_method 'not measured'
_exptl_crystal_description prism
_exptl_crystal_F_000 828
_exptl_crystal_size_max 0.10
_exptl_crystal_size_mid 0.09
_exptl_crystal_size_min 0.05
_refine_diff_density_max 1.277
_refine_diff_density_min -0.764
_refine_diff_density_rms 0.088
_refine_ls_extinction_method none
_refine_ls_goodness_of_fit_ref 1.028
_refine_ls_hydrogen_treatment mixed
_refine_ls_matrix_type full
_refine_ls_number_parameters 454
_refine_ls_number_reflns 12148
_refine_ls_number_restraints 1
_refine_ls_restrained_S_all 1.028
_refine_ls_R_factor_all 0.0254
_refine_ls_R_factor_gt 0.0209
_refine_ls_shift/su_max 0.005
_refine_ls_shift/su_mean 0.000
_refine_ls_structure_factor_coef Fsqd
_refine_ls_weighting_details 'calc w=1/[\s^2^(Fo^2^)+(0.0210P)^2^+1.1489P] where P=(Fo^2^+2Fc^2^)/3'
_refine_ls_weighting_scheme calc
_refine_ls_wR_factor_gt 0.0463
_refine_ls_wR_factor_ref 0.0479
_reflns_number_gt 11087
_reflns_number_total 12148
_reflns_threshold_expression >2sigma(I)
_cod_data_source_file om3008579_si_002.cif
_cod_data_source_block x8_12012
_cod_depositor_comments
;
The following automatic conversions were performed:

'_symmetry_cell_setting' value 'Triclinic' changed to 'triclinic'
according to /home/saulius/struct/CIF-dictionaries/cif_core.dic
dictionary named 'cif_core.dic' version 2.4.2 from 2011-04-26.

Automatic conversion script
Id: cif_fix_values 1891 2012-01-12 08:04:46Z andrius 

The following automatic conversions were performed:

'_exptl_crystal_density_meas' value 'not measured' was changed to '?'
- the value is perceived as not measured.

Automatic conversion script
Id: cif_fix_values 3008 2015-01-20 13:52:24Z robertas 
;
_cod_original_sg_symbol_H-M P-1
_cod_database_code 4079582

loop_
_symmetry_equiv_pos_as_xyz
'x, y, z'
'-x, -y, -z'

loop_
_atom_site_label
_atom_site_type_symbol
_atom_site_fract_x
_atom_site_fract_y
_atom_site_fract_z
_atom_site_U_iso_or_equiv
_atom_site_adp_type
_atom_site_occupancy
_atom_site_symmetry_multiplicity
_atom_site_calc_flag
_atom_site_refinement_flags
W1 W 0.861177(7) 0.837018(7) 0.729661(3) 0.01425(2) Uani 1 1 d .
O1 O 0.93738(15) 0.93235(14) 0.66757(7) 0.0218(3) Uani 1 1 d .
O2 O 0.66942(13) 0.81749(12) 0.73889(6) 0.0163(2) Uani 1 1 d .
N1 N 0.89463(16) 0.87182(15) 0.82488(8) 0.0163(3) Uani 1 1 d .
C1 C 0.9857(2) 0.66871(19) 0.71446(9) 0.0190(3) Uani 1 1 d D
H1A H 0.934(2) 0.6071(19) 0.7432(11) 0.023 Uiso 1 1 d D
C2 C 1.1283(2) 0.6002(2) 0.67110(10) 0.0228(4) Uani 1 1 d .
C3 C 1.1819(3) 0.6908(2) 0.61136(13) 0.0358(5) Uani 1 1 d .
H3A H 1.1081 0.7228 0.5807 0.054 Uiso 1 1 calc R
H3B H 1.2738 0.6431 0.5842 0.054 Uiso 1 1 calc R
H3C H 1.1980 0.7641 0.6311 0.054 Uiso 1 1 calc R
C4 C 1.1085(3) 0.4837(2) 0.64055(13) 0.0346(5) Uani 1 1 d .
H4A H 1.0797 0.4236 0.6787 0.052 Uiso 1 1 calc R
H4B H 1.2007 0.4398 0.6122 0.052 Uiso 1 1 calc R
H4C H 1.0322 0.5129 0.6111 0.052 Uiso 1 1 calc R
C5 C 1.2425(3) 0.5537(3) 0.72003(14) 0.0491(7) Uani 1 1 d .
H5A H 1.2552 0.6286 0.7398 0.074 Uiso 1 1 calc R
H5B H 1.3360 0.5075 0.6935 0.074 Uiso 1 1 calc R
H5C H 1.2092 0.4955 0.7580 0.074 Uiso 1 1 calc R
C6 C 0.53549(19) 0.87228(17) 0.71832(9) 0.0159(3) Uani 1 1 d .
C7 C 0.5277(2) 0.90543(18) 0.64720(9) 0.0177(3) Uani 1 1 d .
C8 C 0.3895(2) 0.9623(2) 0.62907(10) 0.0228(4) Uani 1 1 d .
H8 H 0.3815 0.9880 0.5814 0.027 Uiso 1 1 calc R
C9 C 0.2639(2) 0.9822(2) 0.67916(11) 0.0261(4) Uani 1 1 d .
H9 H 0.1710 1.0216 0.6658 0.031 Uiso 1 1 calc R
C10 C 0.2747(2) 0.9443(2) 0.74868(11) 0.0230(4) Uani 1 1 d .
H10 H 0.1881 0.9558 0.7826 0.028 Uiso 1 1 calc R
C11 C 0.4104(2) 0.88950(18) 0.77003(9) 0.0182(3) Uani 1 1 d .
C12 C 0.6598(2) 0.87378(18) 0.59148(9) 0.0176(3) Uani 1 1 d .
C13 C 0.7147(2) 0.97224(19) 0.55137(9) 0.0195(4) Uani 1 1 d .
C14 C 0.8359(2) 0.93842(19) 0.49846(9) 0.0211(4) Uani 1 1 d .
H14 H 0.8749 1.0047 0.4725 0.025 Uiso 1 1 calc R
C15 C 0.9005(2) 0.8107(2) 0.48286(9) 0.0212(4) Uani 1 1 d .
C16 C 0.8426(2) 0.71508(19) 0.52171(9) 0.0216(4) Uani 1 1 d .
H16 H 0.8848 0.6274 0.5109 0.026 Uiso 1 1 calc R
C17 C 0.7243(2) 0.74399(19) 0.57605(9) 0.0194(3) Uani 1 1 d .
C18 C 0.6443(3) 1.1134(2) 0.56374(11) 0.0291(4) Uani 1 1 d .
H18A H 0.6985 1.1669 0.5315 0.044 Uiso 1 1 calc R
H18B H 0.6460 1.1287 0.6121 0.044 Uiso 1 1 calc R
H18C H 0.5428 1.1364 0.5557 0.044 Uiso 1 1 calc R
C19 C 1.0280(2) 0.7757(2) 0.42416(11) 0.0291(4) Uani 1 1 d .
H19A H 1.1075 0.7086 0.4416 0.044 Uiso 1 1 calc R
H19B H 1.0622 0.8527 0.4064 0.044 Uiso 1 1 calc R
H19C H 0.9971 0.7432 0.3863 0.044 Uiso 1 1 calc R
C20 C 0.6650(2) 0.6359(2) 0.61560(11) 0.0264(4) Uani 1 1 d .
H20A H 0.7086 0.5562 0.5910 0.040 Uiso 1 1 calc R
H20B H 0.5585 0.6592 0.6185 0.040 Uiso 1 1 calc R
H20C H 0.6895 0.6220 0.6629 0.040 Uiso 1 1 calc R
C21 C 0.4200(2) 0.84796(19) 0.84528(9) 0.0185(3) Uani 1 1 d .
C22 C 0.4714(2) 0.71621(19) 0.86599(9) 0.0189(3) Uani 1 1 d .
C23 C 0.4780(2) 0.6791(2) 0.93640(9) 0.0226(4) Uani 1 1 d .
H23 H 0.5130 0.5899 0.9501 0.027 Uiso 1 1 calc R
C24 C 0.4348(2) 0.7692(2) 0.98723(10) 0.0248(4) Uani 1 1 d .
C25 C 0.3823(2) 0.8981(2) 0.96618(10) 0.0259(4) Uani 1 1 d .
H25 H 0.3521 0.9604 1.0004 0.031 Uiso 1 1 calc R
C26 C 0.3722(2) 0.9398(2) 0.89655(10) 0.0228(4) Uani 1 1 d .
C27 C 0.3094(2) 1.0819(2) 0.87839(12) 0.0296(4) Uani 1 1 d .
H27A H 0.2122 1.0954 0.8660 0.044 Uiso 1 1 calc R
H27B H 0.3738 1.1113 0.8385 0.044 Uiso 1 1 calc R
H27C H 0.3013 1.1313 0.9188 0.044 Uiso 1 1 calc R
C28 C 0.5197(2) 0.61203(19) 0.81465(9) 0.0214(4) Uani 1 1 d .
H28A H 0.6261 0.5915 0.8005 0.032 Uiso 1 1 calc R
H28B H 0.4725 0.6427 0.7733 0.032 Uiso 1 1 calc R
H28C H 0.4918 0.5342 0.8367 0.032 Uiso 1 1 calc R
C29 C 0.4447(3) 0.7255(3) 1.06320(10) 0.0351(5) Uani 1 1 d .
H29A H 0.4752 0.7891 1.0848 0.053 Uiso 1 1 calc R
H29B H 0.5166 0.6412 1.0659 0.053 Uiso 1 1 calc R
H29C H 0.3489 0.7180 1.0881 0.053 Uiso 1 1 calc R
C30 C 0.8843(2) 1.00042(18) 0.83725(9) 0.0175(3) Uani 1 1 d .
C31 C 0.9544(2) 1.0009(2) 0.89214(10) 0.0221(4) Uani 1 1 d .
H31 H 0.9642 1.0752 0.9106 0.027 Uiso 1 1 calc R
C32 C 1.0095(2) 0.8699(2) 0.91632(10) 0.0224(4) Uani 1 1 d .
H32 H 1.0631 0.8408 0.9539 0.027 Uiso 1 1 calc R
C33 C 0.9714(2) 0.79286(18) 0.87559(9) 0.0182(3) Uani 1 1 d .
C34 C 0.9871(2) 0.65325(18) 0.88667(9) 0.0192(3) Uani 1 1 d .
C35 C 1.1148(2) 0.5691(2) 0.90656(10) 0.0256(4) Uani 1 1 d .
H35 H 1.1942 0.6021 0.9106 0.031 Uiso 1 1 calc R
C36 C 1.1256(3) 0.4376(2) 0.92035(12) 0.0317(5) Uani 1 1 d .
H36 H 1.2121 0.3811 0.9341 0.038 Uiso 1 1 calc R
C37 C 1.0110(3) 0.3886(2) 0.91415(12) 0.0317(5) Uani 1 1 d .
H37 H 1.0195 0.2984 0.9230 0.038 Uiso 1 1 calc R
C38 C 0.8835(2) 0.4709(2) 0.89503(11) 0.0275(4) Uani 1 1 d .
H38 H 0.8048 0.4372 0.8908 0.033 Uiso 1 1 calc R
C39 C 0.8713(2) 0.60231(19) 0.88214(10) 0.0217(4) Uani 1 1 d .
H39 H 0.7831 0.6585 0.8701 0.026 Uiso 1 1 calc R
C40 C 0.8042(2) 1.11027(18) 0.79642(9) 0.0191(3) Uani 1 1 d .
C41 C 0.6695(2) 1.11111(19) 0.77912(10) 0.0213(4) Uani 1 1 d .
H41 H 0.6308 1.0385 0.7931 0.026 Uiso 1 1 calc R
C42 C 0.5916(2) 1.2174(2) 0.74159(11) 0.0264(4) Uani 1 1 d .
H42 H 0.5012 1.2163 0.7294 0.032 Uiso 1 1 calc R
C43 C 0.6462(2) 1.3248(2) 0.72205(11) 0.0281(4) Uani 1 1 d .
H43 H 0.5932 1.3975 0.6967 0.034 Uiso 1 1 calc R
C44 C 0.7786(2) 1.3254(2) 0.73975(11) 0.0266(4) Uani 1 1 d .
H44 H 0.8153 1.3994 0.7268 0.032 Uiso 1 1 calc R
C45 C 0.8575(2) 1.21966(19) 0.77593(10) 0.0222(4) Uani 1 1 d .
H45 H 0.9486 1.2211 0.7870 0.027 Uiso 1 1 calc R

loop_
_atom_site_aniso_label
_atom_site_aniso_U_11
_atom_site_aniso_U_22
_atom_site_aniso_U_33
_atom_site_aniso_U_23
_atom_site_aniso_U_13
_atom_site_aniso_U_12
W1 0.01102(3) 0.01716(4) 0.01433(3) -0.00204(2) -0.00325(2) -0.00220(2)
O1 0.0191(7) 0.0272(7) 0.0197(6) 0.0008(5) -0.0029(5) -0.0081(6)
O2 0.0122(6) 0.0197(6) 0.0173(6) -0.0017(5) -0.0044(4) -0.0030(5)
N1 0.0143(7) 0.0191(7) 0.0161(6) -0.0028(5) -0.0040(5) -0.0037(6)
C1 0.0176(9) 0.0222(9) 0.0180(8) -0.0029(7) -0.0054(6) -0.0043(7)
C2 0.0159(9) 0.0266(10) 0.0242(9) -0.0073(7) -0.0038(7) -0.0006(7)
C3 0.0288(12) 0.0373(13) 0.0374(12) -0.0092(10) 0.0102(9) -0.0101(10)
C4 0.0314(12) 0.0289(11) 0.0412(12) -0.0159(10) 0.0016(10) -0.0039(9)
C5 0.0235(12) 0.072(2) 0.0409(14) -0.0177(13) -0.0142(10) 0.0157(12)
C6 0.0127(8) 0.0173(8) 0.0188(8) -0.0028(6) -0.0051(6) -0.0037(6)
C7 0.0163(8) 0.0192(8) 0.0186(8) -0.0005(6) -0.0049(6) -0.0053(7)
C8 0.0197(9) 0.0256(10) 0.0242(9) 0.0013(7) -0.0102(7) -0.0046(8)
C9 0.0138(9) 0.0301(11) 0.0338(10) 0.0003(8) -0.0097(8) -0.0023(8)
C10 0.0130(8) 0.0255(10) 0.0292(10) -0.0041(8) -0.0017(7) -0.0035(7)
C11 0.0160(8) 0.0188(8) 0.0209(8) -0.0045(6) -0.0025(6) -0.0056(7)
C12 0.0158(8) 0.0241(9) 0.0149(7) 0.0000(6) -0.0071(6) -0.0059(7)
C13 0.0214(9) 0.0222(9) 0.0172(8) 0.0013(7) -0.0082(7) -0.0072(7)
C14 0.0231(9) 0.0259(10) 0.0166(8) 0.0032(7) -0.0060(7) -0.0105(8)
C15 0.0182(9) 0.0300(10) 0.0155(8) 0.0003(7) -0.0042(6) -0.0063(8)
C16 0.0237(9) 0.0220(9) 0.0175(8) -0.0018(7) -0.0029(7) -0.0033(8)
C17 0.0198(9) 0.0226(9) 0.0166(8) 0.0012(7) -0.0045(6) -0.0069(7)
C18 0.0346(12) 0.0241(10) 0.0280(10) -0.0004(8) -0.0020(9) -0.0094(9)
C19 0.0255(10) 0.0361(12) 0.0222(9) 0.0000(8) 0.0028(8) -0.0078(9)
C20 0.0287(11) 0.0231(10) 0.0255(9) -0.0015(7) 0.0025(8) -0.0087(8)
C21 0.0134(8) 0.0249(9) 0.0186(8) -0.0058(7) -0.0001(6) -0.0074(7)
C22 0.0158(8) 0.0258(9) 0.0167(8) -0.0066(7) -0.0004(6) -0.0077(7)
C23 0.0219(9) 0.0306(10) 0.0168(8) -0.0030(7) -0.0011(7) -0.0103(8)
C24 0.0216(9) 0.0390(12) 0.0179(8) -0.0075(8) 0.0010(7) -0.0151(9)
C25 0.0212(10) 0.0371(12) 0.0228(9) -0.0162(8) 0.0043(7) -0.0127(9)
C26 0.0146(8) 0.0264(10) 0.0285(9) -0.0116(8) 0.0024(7) -0.0074(7)
C27 0.0202(10) 0.0282(11) 0.0400(12) -0.0143(9) 0.0015(8) -0.0050(8)
C28 0.0263(10) 0.0213(9) 0.0171(8) -0.0041(7) -0.0026(7) -0.0066(8)
C29 0.0382(13) 0.0566(16) 0.0168(9) -0.0076(9) 0.0003(8) -0.0239(12)
C30 0.0151(8) 0.0198(9) 0.0181(8) -0.0042(6) 0.0000(6) -0.0060(7)
C31 0.0233(9) 0.0267(10) 0.0193(8) -0.0052(7) -0.0022(7) -0.0109(8)
C32 0.0235(10) 0.0297(10) 0.0176(8) -0.0007(7) -0.0067(7) -0.0111(8)
C33 0.0160(8) 0.0229(9) 0.0169(8) -0.0004(6) -0.0054(6) -0.0057(7)
C34 0.0193(9) 0.0214(9) 0.0172(8) -0.0011(6) -0.0045(6) -0.0046(7)
C35 0.0211(10) 0.0286(10) 0.0260(9) -0.0008(8) -0.0070(7) -0.0033(8)
C36 0.0284(11) 0.0275(11) 0.0341(11) 0.0008(9) -0.0095(9) 0.0026(9)
C37 0.0395(13) 0.0203(10) 0.0315(11) 0.0005(8) -0.0050(9) -0.0032(9)
C38 0.0315(11) 0.0257(10) 0.0285(10) -0.0004(8) -0.0071(8) -0.0116(9)
C39 0.0214(9) 0.0231(9) 0.0215(8) 0.0009(7) -0.0060(7) -0.0066(8)
C40 0.0177(9) 0.0192(9) 0.0189(8) -0.0073(6) 0.0013(6) -0.0030(7)
C41 0.0199(9) 0.0196(9) 0.0242(9) -0.0060(7) -0.0018(7) -0.0043(7)
C42 0.0207(10) 0.0290(11) 0.0265(10) -0.0065(8) -0.0042(8) 0.0004(8)
C43 0.0277(11) 0.0221(10) 0.0266(10) -0.0017(8) 0.0003(8) 0.0030(8)
C44 0.0259(10) 0.0209(10) 0.0294(10) -0.0039(8) 0.0035(8) -0.0049(8)
C45 0.0198(9) 0.0219(9) 0.0237(9) -0.0061(7) 0.0022(7) -0.0054(7)

loop_
_atom_type_symbol
_atom_type_description
_atom_type_scat_dispersion_real
_atom_type_scat_dispersion_imag
_atom_type_scat_source
C C 0.0033 0.0016 'International Tables Vol C Tables 4.2.6.8 and 6.1.1.4'
H H 0.0000 0.0000 'International Tables Vol C Tables 4.2.6.8 and 6.1.1.4'
N N 0.0061 0.0033 'International Tables Vol C Tables 4.2.6.8 and 6.1.1.4'
O O 0.0106 0.0060 'International Tables Vol C Tables 4.2.6.8 and 6.1.1.4'
W W -0.8490 6.8722 'International Tables Vol C Tables 4.2.6.8 and 6.1.1.4'

loop_
_geom_angle_atom_site_label_1
_geom_angle_atom_site_label_2
_geom_angle_atom_site_label_3
_geom_angle
O1 W1 O2 125.73(6)
O1 W1 C1 103.51(8)
O2 W1 C1 104.71(7)
O1 W1 N1 108.59(6)
O2 W1 N1 108.73(6)
C1 W1 N1 103.15(7)
C6 O2 W1 143.14(11)
C30 N1 C33 106.22(14)
C30 N1 W1 117.86(11)
C33 N1 W1 132.53(12)
C2 C1 W1 141.06(15)
C2 C1 H1A 112.5(13)
W1 C1 H1A 106.3(13)
C1 C2 C4 109.54(17)
C1 C2 C5 107.57(17)
C4 C2 C5 109.4(2)
C1 C2 C3 111.68(17)
C4 C2 C3 109.45(18)
C5 C2 C3 109.1(2)
C2 C3 H3A 109.5
C2 C3 H3B 109.5
H3A C3 H3B 109.5
C2 C3 H3C 109.5
H3A C3 H3C 109.5
H3B C3 H3C 109.5
C2 C4 H4A 109.5
C2 C4 H4B 109.5
H4A C4 H4B 109.5
C2 C4 H4C 109.5
H4A C4 H4C 109.5
H4B C4 H4C 109.5
C2 C5 H5A 109.5
C2 C5 H5B 109.5
H5A C5 H5B 109.5
C2 C5 H5C 109.5
H5A C5 H5C 109.5
H5B C5 H5C 109.5
O2 C6 C11 117.97(15)
O2 C6 C7 119.75(16)
C11 C6 C7 122.26(16)
C8 C7 C6 117.60(17)
C8 C7 C12 120.28(16)
C6 C7 C12 122.00(16)
C9 C8 C7 121.44(17)
C9 C8 H8 119.3
C7 C8 H8 119.3
C10 C9 C8 119.60(18)
C10 C9 H9 120.2
C8 C9 H9 120.2
C9 C10 C11 121.42(18)
C9 C10 H10 119.3
C11 C10 H10 119.3
C10 C11 C6 117.63(17)
C10 C11 C21 120.70(17)
C6 C11 C21 121.65(16)
C17 C12 C13 119.54(17)
C17 C12 C7 119.22(16)
C13 C12 C7 121.12(17)
C14 C13 C12 119.20(18)
C14 C13 C18 119.38(17)
C12 C13 C18 121.42(18)
C15 C14 C13 121.73(18)
C15 C14 H14 119.1
C13 C14 H14 119.1
C14 C15 C16 118.30(18)
C14 C15 C19 121.30(18)
C16 C15 C19 120.38(19)
C15 C16 C17 121.93(18)
C15 C16 H16 119.0
C17 C16 H16 119.0
C16 C17 C12 119.25(17)
C16 C17 C20 119.38(18)
C12 C17 C20 121.34(17)
C13 C18 H18A 109.5
C13 C18 H18B 109.5
H18A C18 H18B 109.5
C13 C18 H18C 109.5
H18A C18 H18C 109.5
H18B C18 H18C 109.5
C15 C19 H19A 109.5
C15 C19 H19B 109.5
H19A C19 H19B 109.5
C15 C19 H19C 109.5
H19A C19 H19C 109.5
H19B C19 H19C 109.5
C17 C20 H20A 109.5
C17 C20 H20B 109.5
H20A C20 H20B 109.5
C17 C20 H20C 109.5
H20A C20 H20C 109.5
H20B C20 H20C 109.5
C22 C21 C26 119.30(17)
C22 C21 C11 120.22(16)
C26 C21 C11 120.43(17)
C23 C22 C21 119.46(17)
C23 C22 C28 118.13(18)
C21 C22 C28 122.40(16)
C24 C23 C22 121.8(2)
C24 C23 H23 119.1
C22 C23 H23 119.1
C25 C24 C23 118.07(18)
C25 C24 C29 121.58(19)
C23 C24 C29 120.3(2)
C24 C25 C26 122.29(18)
C24 C25 H25 118.9
C26 C25 H25 118.9
C25 C26 C21 119.07(19)
C25 C26 C27 118.87(18)
C21 C26 C27 122.06(18)
C26 C27 H27A 109.5
C26 C27 H27B 109.5
H27A C27 H27B 109.5
C26 C27 H27C 109.5
H27A C27 H27C 109.5
H27B C27 H27C 109.5
C22 C28 H28A 109.5
C22 C28 H28B 109.5
H28A C28 H28B 109.5
C22 C28 H28C 109.5
H28A C28 H28C 109.5
H28B C28 H28C 109.5
C24 C29 H29A 109.5
C24 C29 H29B 109.5
H29A C29 H29B 109.5
C24 C29 H29C 109.5
H29A C29 H29C 109.5
H29B C29 H29C 109.5
C31 C30 N1 109.47(16)
C31 C30 C40 128.87(18)
N1 C30 C40 121.62(15)
C30 C31 C32 107.44(17)
C30 C31 H31 126.3
C32 C31 H31 126.3
C33 C32 C31 107.74(16)
C33 C32 H32 126.1
C31 C32 H32 126.1
C32 C33 N1 109.10(16)
C32 C33 C34 127.39(16)
N1 C33 C34 123.01(16)
C39 C34 C35 118.64(18)
C39 C34 C33 120.53(17)
C35 C34 C33 120.70(17)
C36 C35 C34 120.2(2)
C36 C35 H35 119.9
C34 C35 H35 119.9
C37 C36 C35 120.3(2)
C37 C36 H36 119.9
C35 C36 H36 119.9
C36 C37 C38 120.1(2)
C36 C37 H37 119.9
C38 C37 H37 119.9
C39 C38 C37 119.9(2)
C39 C38 H38 120.1
C37 C38 H38 120.1
C38 C39 C34 120.86(19)
C38 C39 H39 119.6
C34 C39 H39 119.6
C41 C40 C45 118.32(18)
C41 C40 C30 120.85(17)
C45 C40 C30 120.79(17)
C42 C41 C40 120.76(19)
C42 C41 H41 119.6
C40 C41 H41 119.6
C43 C42 C41 119.9(2)
C43 C42 H42 120.0
C41 C42 H42 120.0
C42 C43 C44 119.69(19)
C42 C43 H43 120.2
C44 C43 H43 120.2
C45 C44 C43 120.7(2)
C45 C44 H44 119.6
C43 C44 H44 119.6
C44 C45 C40 120.59(19)
C44 C45 H45 119.7
C40 C45 H45 119.7

loop_
_geom_bond_atom_site_label_1
_geom_bond_atom_site_label_2
_geom_bond_distance
W1 O1 1.6902(13)
W1 O2 1.8941(12)
W1 C1 1.8952(19)
W1 N1 2.0366(14)
O2 C6 1.377(2)
N1 C30 1.407(2)
N1 C33 1.408(2)
C1 C2 1.513(3)
C1 H1A 0.998(15)
C2 C4 1.523(3)
C2 C5 1.535(3)
C2 C3 1.538(3)
C3 H3A 0.9800
C3 H3B 0.9800
C3 H3C 0.9800
C4 H4A 0.9800
C4 H4B 0.9800
C4 H4C 0.9800
C5 H5A 0.9800
C5 H5B 0.9800
C5 H5C 0.9800
C6 C11 1.401(2)
C6 C7 1.402(2)
C7 C8 1.397(3)
C7 C12 1.496(3)
C8 C9 1.386(3)
C8 H8 0.9500
C9 C10 1.384(3)
C9 H9 0.9500
C10 C11 1.398(3)
C10 H10 0.9500
C11 C21 1.495(2)
C12 C17 1.405(3)
C12 C13 1.408(3)
C13 C14 1.398(3)
C13 C18 1.510(3)
C14 C15 1.386(3)
C14 H14 0.9500
C15 C16 1.389(3)
C15 C19 1.507(3)
C16 C17 1.392(3)
C16 H16 0.9500
C17 C20 1.509(3)
C18 H18A 0.9800
C18 H18B 0.9800
C18 H18C 0.9800
C19 H19A 0.9800
C19 H19B 0.9800
C19 H19C 0.9800
C20 H20A 0.9800
C20 H20B 0.9800
C20 H20C 0.9800
C21 C22 1.405(3)
C21 C26 1.411(3)
C22 C23 1.392(2)
C22 C28 1.507(3)
C23 C24 1.392(3)
C23 H23 0.9500
C24 C25 1.382(3)
C24 C29 1.513(3)
C25 C26 1.392(3)
C25 H25 0.9500
C26 C27 1.508(3)
C27 H27A 0.9800
C27 H27B 0.9800
C27 H27C 0.9800
C28 H28A 0.9800
C28 H28B 0.9800
C28 H28C 0.9800
C29 H29A 0.9800
C29 H29B 0.9800
C29 H29C 0.9800
C30 C31 1.372(2)
C30 C40 1.461(3)
C31 C32 1.421(3)
C31 H31 0.9500
C32 C33 1.375(3)
C32 H32 0.9500
C33 C34 1.464(3)
C34 C39 1.397(3)
C34 C35 1.402(3)
C35 C36 1.391(3)
C35 H35 0.9500
C36 C37 1.382(3)
C36 H36 0.9500
C37 C38 1.389(3)
C37 H37 0.9500
C38 C39 1.385(3)
C38 H38 0.9500
C39 H39 0.9500
C40 C41 1.402(3)
C40 C45 1.402(3)
C41 C42 1.395(3)
C41 H41 0.9500
C42 C43 1.388(3)
C42 H42 0.9500
C43 C44 1.388(3)
C43 H43 0.9500
C44 C45 1.382(3)
C44 H44 0.9500
C45 H45 0.9500

loop_
_cod_related_entry_id
_cod_related_entry_database
_cod_related_entry_code
1 ChemSpider 30659857
